data_7032796
loop_
_publ_author_name
'Dommaschk, M.'
'Sch\"utt, C'
'Venkataramani, S.'
'Jana, U.'
'N\"ather, C'
'S\"onnichsen, F D'
'Herges, R.'

_publ_section_title
;
 Rational design of a room temperature molecular spin switch. The
 light-driven coordination induced spin state switch (LD-CISSS) approach.
;
_journal_issue 46
_journal_name_full 'Dalton transactions (Cambridge, England : 2003)'
_journal_page_first 17395
_journal_page_last 17405
_journal_paper_doi 10.1039/c4dt03048f
_journal_volume 43
_journal_year 2014
_chemical_formula_sum 'C126 H88 F30 N14 Ni2 O8 S8'
_chemical_formula_weight 2870.00
_chemical_name_systematic
; 
 ? 
;
_space_group_IT_number 2
_symmetry_cell_setting triclinic
_symmetry_space_group_name_Hall '-P 1'
_symmetry_space_group_name_H-M 'P -1'
_atom_sites_solution_hydrogens geom
_atom_sites_solution_primary direct
_atom_sites_solution_secondary difmap
_audit_creation_method SHELXL-97
_cell_angle_alpha 99.054(3)
_cell_angle_beta 97.777(3)
_cell_angle_gamma 117.019(2)
_cell_formula_units_Z 1
_cell_length_a 14.3795(4)
_cell_length_b 14.9693(5)
_cell_length_c 16.9457(6)
_cell_measurement_reflns_used 27602
_cell_measurement_temperature 200(2)
_cell_measurement_theta_max 27.8
_cell_measurement_theta_min 1.6
_cell_volume 3119.1(2)
_computing_cell_refinement 'X-Area (STOE, 2008)'
_computing_data_collection 'X-Area (STOE, 2008)'
_computing_data_reduction 'X-Area (STOE, 2008)'
_computing_molecular_graphics 'XP (Sheldrick, 2008) and Diamond (Brandenburg)'
_computing_publication_material 'XCIF (Sheldrick, 2008)'
_computing_structure_refinement 'SHELXL-97 (Sheldrick, 1997)'
_computing_structure_solution 'SHELXS-97 (Sheldrick, 1990)'
_diffrn_ambient_temperature 200(2)
_diffrn_measured_fraction_theta_full 0.992
_diffrn_measured_fraction_theta_max 0.992
_diffrn_measurement_device_type 'STOE IPDS-2'
_diffrn_measurement_method 'Omega scans'
_diffrn_radiation_monochromator graphite
_diffrn_radiation_source 'fine-focus sealed tube'
_diffrn_radiation_type MoK\a
_diffrn_radiation_wavelength 0.71073
_diffrn_reflns_av_R_equivalents 0.0463
_diffrn_reflns_av_sigmaI/netI 0.0436
_diffrn_reflns_limit_h_max 17
_diffrn_reflns_limit_h_min -17
_diffrn_reflns_limit_k_max 17
_diffrn_reflns_limit_k_min -17
_diffrn_reflns_limit_l_max 20
_diffrn_reflns_limit_l_min -19
_diffrn_reflns_number 27602
_diffrn_reflns_theta_full 25.00
_diffrn_reflns_theta_max 25.00
_diffrn_reflns_theta_min 1.63
_diffrn_standards_decay_% 0
_diffrn_standards_interval_time 0
_diffrn_standards_number 0
_exptl_absorpt_coefficient_mu 0.544
_exptl_absorpt_correction_type none
_exptl_crystal_density_diffrn 1.528
_exptl_crystal_density_method 'not measured'
_exptl_crystal_description block
_exptl_crystal_F_000 1460
_exptl_crystal_size_max 0.3
_exptl_crystal_size_mid 0.2
_exptl_crystal_size_min 0.2
_refine_diff_density_max 0.395
_refine_diff_density_min -0.386
_refine_diff_density_rms 0.046
_refine_ls_extinction_method none
_refine_ls_goodness_of_fit_ref 1.057
_refine_ls_hydrogen_treatment constr
_refine_ls_matrix_type full
_refine_ls_number_parameters 899
_refine_ls_number_reflns 10894
_refine_ls_number_restraints 40
_refine_ls_restrained_S_all 1.064
_refine_ls_R_factor_all 0.0676
_refine_ls_R_factor_gt 0.0484
_refine_ls_shift/su_max 0.001
_refine_ls_shift/su_mean 0.000
_refine_ls_structure_factor_coef Fsqd
_refine_ls_weighting_details 'calc w=1/[\s^2^(Fo^2^)+(0.0461P)^2^+1.6298P] where P=(Fo^2^+2Fc^2^)/3'
_refine_ls_weighting_scheme calc
_refine_ls_wR_factor_gt 0.1015
_refine_ls_wR_factor_ref 0.1092
_reflns_number_gt 8663
_reflns_number_total 10894
_reflns_threshold_expression >2sigma(I)
_cod_data_source_file c4dt03048f2.cif
_cod_data_source_block herges93
_cod_depositor_comments 'Adding full bibliography for 7032796.cif.'
_cod_original_cell_volume 3119.06(17)
_cod_database_code 7032796

loop_
_symmetry_equiv_pos_as_xyz
'x, y, z'
'-x, -y, -z'

loop_
_atom_site_label
_atom_site_type_symbol
_atom_site_fract_x
_atom_site_fract_y
_atom_site_fract_z
_atom_site_U_iso_or_equiv
_atom_site_adp_type
_atom_site_occupancy
_atom_site_symmetry_multiplicity
_atom_site_calc_flag
_atom_site_refinement_flags
_atom_site_disorder_assembly
_atom_site_disorder_group
Ni1 Ni 0.51033(3) 0.51555(3) 0.77650(2) 0.02861(10) Uani 1 1 d . . .
N1 N 0.36675(17) 0.38342(17) 0.72747(13) 0.0311(5) Uani 1 1 d . . .
N2 N 0.43451(17) 0.60076(17) 0.76074(13) 0.0314(5) Uani 1 1 d . . .
N3 N 0.65083(17) 0.64747(17) 0.83228(14) 0.0321(5) Uani 1 1 d . . .
N4 N 0.58288(17) 0.42974(17) 0.79699(13) 0.0305(5) Uani 1 1 d . . .
C1 C 0.4241(2) 0.2557(2) 0.75148(16) 0.0326(6) Uani 1 1 d . . .
C2 C 0.3466(2) 0.2846(2) 0.72660(16) 0.0325(6) Uani 1 1 d . . .
C3 C 0.2334(2) 0.2131(2) 0.69298(18) 0.0387(6) Uani 1 1 d . . .
H3 H 0.1985 0.1402 0.6860 0.046 Uiso 1 1 calc R . .
C4 C 0.1869(2) 0.2695(2) 0.67347(18) 0.0393(6) Uani 1 1 d . . .
H4 H 0.1132 0.2437 0.6491 0.047 Uiso 1 1 calc R . .
C5 C 0.2695(2) 0.3761(2) 0.69637(17) 0.0333(6) Uani 1 1 d . . .
C6 C 0.2526(2) 0.4608(2) 0.69261(16) 0.0328(6) Uani 1 1 d . . .
C7 C 0.3294(2) 0.5650(2) 0.72276(17) 0.0340(6) Uani 1 1 d . . .
C8 C 0.3087(2) 0.6509(2) 0.7253(2) 0.0434(7) Uani 1 1 d . . .
H8 H 0.2429 0.6474 0.7018 0.052 Uiso 1 1 calc R . .
C9 C 0.3999(2) 0.7370(2) 0.7671(2) 0.0453(7) Uani 1 1 d . . .
H9 H 0.4103 0.8055 0.7795 0.054 Uiso 1 1 calc R . .
C10 C 0.4789(2) 0.7056(2) 0.78955(17) 0.0352(6) Uani 1 1 d . . .
C11 C 0.5851(2) 0.7727(2) 0.83402(18) 0.0362(6) Uani 1 1 d . A .
C12 C 0.6652(2) 0.7454(2) 0.85307(17) 0.0350(6) Uani 1 1 d . . .
C13 C 0.7760(2) 0.8173(2) 0.89437(19) 0.0430(7) Uani 1 1 d . . .
H13 H 0.8062 0.8897 0.9165 0.052 Uiso 1 1 calc R . .
C14 C 0.8282(2) 0.7620(2) 0.89544(19) 0.0425(7) Uani 1 1 d . . .
H14 H 0.9027 0.7881 0.9172 0.051 Uiso 1 1 calc R . .
C15 C 0.7490(2) 0.6550(2) 0.85699(17) 0.0342(6) Uani 1 1 d . . .
C16 C 0.7682(2) 0.5705(2) 0.84934(17) 0.0344(6) Uani 1 1 d . . .
C17 C 0.6913(2) 0.4662(2) 0.82418(16) 0.0330(6) Uani 1 1 d . . .
C18 C 0.7109(2) 0.3802(2) 0.82551(17) 0.0377(6) Uani 1 1 d . . .
H18 H 0.7789 0.3841 0.8408 0.045 Uiso 1 1 calc R . .
C19 C 0.6151(2) 0.2935(2) 0.80116(17) 0.0378(6) Uani 1 1 d . . .
H19 H 0.6027 0.2248 0.7973 0.045 Uiso 1 1 calc R . .
C20 C 0.5343(2) 0.3240(2) 0.78195(16) 0.0321(6) Uani 1 1 d . . .
C21 C 0.3840(2) 0.1427(2) 0.74542(17) 0.0366(6) Uani 1 1 d . . .
C22 C 0.3286(3) 0.0990(3) 0.8022(2) 0.0472(7) Uani 1 1 d . . .
H22 H 0.3183 0.1417 0.8440 0.057 Uiso 1 1 calc R . .
C23 C 0.2876(3) -0.0054(3) 0.7998(2) 0.0567(9) Uani 1 1 d . . .
H23 H 0.2488 -0.0339 0.8388 0.068 Uiso 1 1 calc R . .
C24 C 0.3039(3) -0.0666(3) 0.7406(2) 0.0562(9) Uani 1 1 d . . .
H24 H 0.2762 -0.1381 0.7385 0.067 Uiso 1 1 calc R . .
C25 C 0.3605(3) -0.0253(3) 0.6837(2) 0.0506(8) Uani 1 1 d . . .
H25 H 0.3718 -0.0688 0.6434 0.061 Uiso 1 1 calc R . .
C26 C 0.4012(2) 0.0795(2) 0.68450(18) 0.0388(6) Uani 1 1 d . . .
C27 C 0.4600(2) 0.1194(2) 0.62118(18) 0.0384(6) Uani 1 1 d . . .
C28 C 0.5399(3) 0.0959(3) 0.6045(2) 0.0494(8) Uani 1 1 d . . .
H28 H 0.5571 0.0550 0.6348 0.059 Uiso 1 1 calc R . .
C29 C 0.5948(3) 0.1308(3) 0.5451(2) 0.0550(9) Uani 1 1 d . . .
H29 H 0.6491 0.1140 0.5350 0.066 Uiso 1 1 calc R . .
C30 C 0.5704(3) 0.1901(3) 0.5005(2) 0.0499(8) Uani 1 1 d . . .
H30 H 0.6079 0.2147 0.4598 0.060 Uiso 1 1 calc R . .
C31 C 0.4910(2) 0.2135(2) 0.51564(18) 0.0408(7) Uani 1 1 d . . .
C32 C 0.4366(2) 0.1796(2) 0.57587(18) 0.0393(6) Uani 1 1 d . . .
H32 H 0.3832 0.1975 0.5862 0.047 Uiso 1 1 calc R . .
N5 N 0.4754(2) 0.2794(2) 0.46952(15) 0.0427(6) Uani 1 1 d . . .
N6 N 0.4054(2) 0.3023(2) 0.48527(15) 0.0433(6) Uani 1 1 d . . .
C33 C 0.3971(2) 0.3744(2) 0.44274(18) 0.0379(6) Uani 1 1 d . . .
C34 C 0.4428(2) 0.3989(2) 0.37677(17) 0.0375(6) Uani 1 1 d . . .
H34 H 0.4799 0.3646 0.3573 0.045 Uiso 1 1 calc R . .
N7 N 0.43630(18) 0.46944(18) 0.33947(14) 0.0358(5) Uani 1 1 d . . .
C35 C 0.3830(2) 0.5159(2) 0.36827(18) 0.0393(6) Uani 1 1 d . . .
H35 H 0.3786 0.5666 0.3429 0.047 Uiso 1 1 calc R . .
C36 C 0.3341(2) 0.4945(3) 0.43271(18) 0.0428(7) Uani 1 1 d . . .
H36 H 0.2963 0.5289 0.4504 0.051 Uiso 1 1 calc R . .
C37 C 0.3410(2) 0.4224(3) 0.47109(19) 0.0445(7) Uani 1 1 d . . .
H37 H 0.3082 0.4060 0.5157 0.053 Uiso 1 1 calc R . .
C41 C 0.1378(2) 0.4358(2) 0.66373(19) 0.0377(6) Uani 1 1 d . . .
C42 C 0.0919(2) 0.4253(3) 0.5838(2) 0.0459(7) Uani 1 1 d . . .
C43 C -0.0144(3) 0.3995(3) 0.5578(2) 0.0557(9) Uani 1 1 d . . .
C44 C -0.0769(3) 0.3851(3) 0.6134(3) 0.0618(10) Uani 1 1 d . . .
C45 C -0.0347(3) 0.3945(3) 0.6934(3) 0.0600(10) Uani 1 1 d . . .
C46 C 0.0715(3) 0.4200(3) 0.7177(2) 0.0485(8) Uani 1 1 d . . .
F42 F 0.15083(16) 0.4392(2) 0.52711(12) 0.0685(6) Uani 1 1 d . . .
F43 F -0.05616(18) 0.3871(2) 0.47856(15) 0.0833(7) Uani 1 1 d . . .
F44 F -0.18075(16) 0.3595(2) 0.5890(2) 0.0945(9) Uani 1 1 d . . .
F45 F -0.09650(19) 0.3779(2) 0.74839(19) 0.1012(9) Uani 1 1 d . . .
F46 F 0.11023(17) 0.4291(2) 0.79710(13) 0.0715(6) Uani 1 1 d . . .
C51 C 0.6160(2) 0.8845(2) 0.86199(19) 0.0407(7) Uani 1 1 d D . .
C52 C 0.6513(5) 0.9530(4) 0.8138(3) 0.0470(13) Uani 0.90 1 d PD A 1
C53 C 0.6758(4) 1.0549(4) 0.8380(5) 0.054(2) Uani 0.90 1 d PD A 1
C54 C 0.6640(5) 1.0906(3) 0.9134(3) 0.0623(13) Uani 0.90 1 d PD A 1
C55 C 0.6292(5) 1.0259(4) 0.9642(2) 0.0717(14) Uani 0.90 1 d PD A 1
C56 C 0.6054(5) 0.9243(3) 0.9387(2) 0.0593(12) Uani 0.90 1 d PD A 1
F52 F 0.6598(3) 0.9183(2) 0.7385(2) 0.0746(9) Uani 0.90 1 d PD A 1
F53 F 0.7124(4) 1.1190(3) 0.7883(3) 0.0844(11) Uani 0.90 1 d PD A 1
F54 F 0.6887(4) 1.1899(2) 0.9376(2) 0.0935(12) Uani 0.90 1 d PD A 1
F55 F 0.6184(4) 1.0616(3) 1.03790(17) 0.1279(17) Uani 0.90 1 d PD A 1
F56 F 0.5703(4) 0.8625(2) 0.98983(17) 0.1001(12) Uani 0.90 1 d PD A 1
C52' C 0.6275(13) 0.942(2) 0.8016(14) 0.019(10) Uiso 0.10 1 d PD A 2
C53' C 0.6673(17) 1.046(2) 0.8232(14) 0.04(2) Uiso 0.10 1 d PD A 2
C54' C 0.700(2) 1.0977(16) 0.9032(13) 0.033(11) Uiso 0.10 1 d PD A 2
C55' C 0.6864(19) 1.0406(14) 0.9594(12) 0.029(7) Uiso 0.10 1 d PD A 2
C56' C 0.649(2) 0.9357(16) 0.9352(14) 0.034(10) Uiso 0.10 1 d PD A 2
F52' F 0.6104(16) 0.8988(19) 0.7224(14) 0.046(7) Uiso 0.10 1 d PD A 2
F53' F 0.6747(19) 1.102(2) 0.7688(15) 0.040(6) Uiso 0.10 1 d PD A 2
F54' F 0.7362(18) 1.1994(16) 0.9235(16) 0.055(7) Uiso 0.10 1 d PD A 2
F55' F 0.7112(16) 1.0903(16) 1.0375(11) 0.059(5) Uiso 0.10 1 d PD A 2
F56' F 0.6408(15) 0.8821(14) 0.9922(12) 0.046(5) Uiso 0.10 1 d PD A 2
C61 C 0.8841(2) 0.5961(2) 0.86838(19) 0.0382(6) Uani 1 1 d . . .
C62 C 0.9380(2) 0.5973(3) 0.9422(2) 0.0466(7) Uani 1 1 d . . .
C63 C 1.0448(3) 0.6203(3) 0.9574(2) 0.0557(9) Uani 1 1 d . . .
C64 C 1.1001(3) 0.6440(3) 0.8971(3) 0.0580(9) Uani 1 1 d . . .
C65 C 1.0490(3) 0.6444(3) 0.8230(2) 0.0567(9) Uani 1 1 d . . .
C66 C 0.9428(3) 0.6197(3) 0.8097(2) 0.0473(7) Uani 1 1 d . . .
F62 F 0.88700(16) 0.5748(2) 1.00309(12) 0.0677(6) Uani 1 1 d . . .
F63 F 1.09214(18) 0.6187(2) 1.03024(15) 0.0865(8) Uani 1 1 d . . .
F64 F 1.20215(16) 0.6642(2) 0.90983(17) 0.0839(8) Uani 1 1 d . . .
F65 F 1.10188(18) 0.6676(2) 0.76287(17) 0.0915(8) Uani 1 1 d . . .
F66 F 0.89490(17) 0.6179(2) 0.73471(13) 0.0738(7) Uani 1 1 d . . .
O1 O 0.47626(15) 0.51194(17) 0.89674(12) 0.0404(5) Uani 1 1 d . . .
S1 S 0.36622(6) 0.49382(7) 0.90562(5) 0.04521(19) Uani 1 1 d . . .
C71 C 0.3147(3) 0.3838(3) 0.9478(2) 0.0574(9) Uani 1 1 d . . .
H71A H 0.2957 0.3215 0.9056 0.086 Uiso 1 1 calc R . .
H71B H 0.2507 0.3764 0.9667 0.086 Uiso 1 1 calc R . .
H71C H 0.3694 0.3929 0.9943 0.086 Uiso 1 1 calc R . .
C72 C 0.3906(3) 0.5900(3) 0.9941(2) 0.0585(9) Uani 1 1 d . . .
H72A H 0.4202 0.6579 0.9814 0.088 Uiso 1 1 calc R . .
H72B H 0.4419 0.5911 1.0392 0.088 Uiso 1 1 calc R . .
H72C H 0.3230 0.5739 1.0105 0.088 Uiso 1 1 calc R . .
O2 O 1.0159(3) 0.9753(2) 0.6808(2) 0.0845(9) Uani 1 1 d . . .
S2 S 0.98431(9) 0.87342(9) 0.70258(7) 0.0689(3) Uani 0.95 1 d P B 1
S2' S 0.9232(13) 0.8494(13) 0.6312(10) 0.047(4) Uiso 0.05 1 d P B 2
C73 C 0.9925(5) 0.7916(4) 0.6193(3) 0.1044(18) Uani 1 1 d . . .
H73A H 1.0678 0.8169 0.6174 0.157 Uiso 0.95 1 calc PR B 1
H73B H 0.9524 0.7918 0.5677 0.157 Uiso 0.95 1 calc PR B 1
H73C H 0.9616 0.7210 0.6266 0.157 Uiso 0.95 1 calc PR B 1
H73D H 1.0663 0.8424 0.6207 0.157 Uiso 0.05 1 calc PR B 2
H73E H 0.9608 0.7404 0.5661 0.157 Uiso 0.05 1 calc PR B 2
H73F H 0.9926 0.7568 0.6636 0.157 Uiso 0.05 1 calc PR B 2
C74 C 0.8430(4) 0.8107(4) 0.6880(3) 0.0806(12) Uani 1 1 d . . .
H74A H 0.8235 0.8477 0.7299 0.121 Uiso 0.95 1 calc PR B 1
H74B H 0.8169 0.7393 0.6926 0.121 Uiso 0.95 1 calc PR B 1
H74C H 0.8102 0.8104 0.6332 0.121 Uiso 0.95 1 calc PR B 1
H74D H 0.8443 0.8702 0.7229 0.121 Uiso 0.05 1 calc PR B 2
H74E H 0.8643 0.7734 0.7226 0.121 Uiso 0.05 1 calc PR B 2
H74F H 0.7702 0.7643 0.6538 0.121 Uiso 0.05 1 calc PR B 2
O3 O 0.0727(4) 0.8270(4) 0.4368(3) 0.0960(13) Uani 0.80 1 d PD C 1
S3 S 0.16941(13) 0.92613(12) 0.46656(9) 0.0659(3) Uani 0.80 1 d PD C 1
O3' O 0.1663(10) 0.8439(10) 0.4879(8) 0.062(3) Uiso 0.20 1 d PD C 2
S3' S 0.1094(6) 0.8908(6) 0.4390(4) 0.0618(14) Uiso 0.20 1 d PD C 2
C75 C 0.2097(5) 0.9657(5) 0.3794(3) 0.0935(15) Uani 1 1 d D . .
H75A H 0.2316 0.9190 0.3506 0.140 Uiso 0.80 1 calc PR C 1
H75B H 0.2703 1.0364 0.3961 0.140 Uiso 0.80 1 calc PR C 1
H75C H 0.1497 0.9639 0.3426 0.140 Uiso 0.80 1 calc PR C 1
H75D H 0.2329 0.9206 0.3500 0.140 Uiso 0.20 1 calc PR C 2
H75E H 0.2721 1.0257 0.4178 0.140 Uiso 0.20 1 calc PR C 2
H75F H 0.1755 0.9894 0.3398 0.140 Uiso 0.20 1 calc PR C 2
C76 C 0.1327(4) 1.0170(4) 0.5008(3) 0.0890(14) Uani 1 1 d D . .
H76A H 0.1050 1.0042 0.5500 0.133 Uiso 0.80 1 calc PR C 1
H76B H 0.0767 1.0123 0.4576 0.133 Uiso 0.80 1 calc PR C 1
H76C H 0.1953 1.0863 0.5142 0.133 Uiso 0.80 1 calc PR C 1
H76D H 0.1058 1.0067 0.5506 0.133 Uiso 0.20 1 calc PR C 2
H76E H 0.0946 1.0440 0.4680 0.133 Uiso 0.20 1 calc PR C 2
H76F H 0.2098 1.0665 0.5161 0.133 Uiso 0.20 1 calc PR C 2
O4 O 0.9290(3) 1.1090(4) 0.9490(2) 0.1244(15) Uani 1 1 d . . .
S4 S 0.94952(10) 1.08204(11) 0.86769(8) 0.0907(4) Uani 1 1 d . . .
C77 C 1.0700(5) 1.0762(5) 0.8879(3) 0.1073(18) Uani 1 1 d . . .
H77A H 1.0581 1.0171 0.9113 0.161 Uiso 1 1 calc R . .
H77B H 1.1258 1.1402 0.9271 0.161 Uiso 1 1 calc R . .
H77C H 1.0929 1.0679 0.8366 0.161 Uiso 1 1 calc R . .
C78 C 0.9968(5) 1.1939(5) 0.8291(4) 0.119(2) Uani 1 1 d . . .
H78A H 0.9379 1.2084 0.8136 0.179 Uiso 1 1 calc R . .
H78B H 1.0241 1.1823 0.7807 0.179 Uiso 1 1 calc R . .
H78C H 1.0547 1.2529 0.8715 0.179 Uiso 1 1 calc R . .

loop_
_atom_site_aniso_label
_atom_site_aniso_U_11
_atom_site_aniso_U_22
_atom_site_aniso_U_33
_atom_site_aniso_U_23
_atom_site_aniso_U_13
_atom_site_aniso_U_12
Ni1 0.02812(17) 0.03200(19) 0.03009(18) 0.00841(14) 0.00956(13) 0.01727(15)
N1 0.0306(11) 0.0361(13) 0.0323(12) 0.0097(10) 0.0099(9) 0.0199(10)
N2 0.0298(11) 0.0330(12) 0.0328(12) 0.0088(9) 0.0089(9) 0.0159(10)
N3 0.0300(11) 0.0347(12) 0.0357(12) 0.0094(10) 0.0105(9) 0.0181(10)
N4 0.0308(11) 0.0333(12) 0.0305(11) 0.0087(9) 0.0100(9) 0.0172(10)
C1 0.0372(14) 0.0339(15) 0.0314(14) 0.0092(11) 0.0109(11) 0.0199(12)
C2 0.0351(14) 0.0323(14) 0.0321(14) 0.0079(11) 0.0105(11) 0.0173(12)
C3 0.0345(14) 0.0345(15) 0.0451(16) 0.0081(12) 0.0103(12) 0.0153(12)
C4 0.0291(14) 0.0421(17) 0.0425(16) 0.0058(13) 0.0052(12) 0.0163(13)
C5 0.0315(14) 0.0379(15) 0.0346(14) 0.0087(12) 0.0106(11) 0.0197(12)
C6 0.0294(13) 0.0415(16) 0.0328(14) 0.0101(12) 0.0105(11) 0.0204(12)
C7 0.0327(14) 0.0401(16) 0.0373(14) 0.0117(12) 0.0134(12) 0.0222(13)
C8 0.0346(15) 0.0438(17) 0.061(2) 0.0152(15) 0.0148(14) 0.0246(14)
C9 0.0398(16) 0.0360(16) 0.067(2) 0.0114(15) 0.0143(15) 0.0240(14)
C10 0.0366(15) 0.0369(16) 0.0392(15) 0.0117(12) 0.0148(12) 0.0215(13)
C11 0.0391(15) 0.0343(15) 0.0400(15) 0.0099(12) 0.0118(12) 0.0210(13)
C12 0.0361(15) 0.0350(15) 0.0359(14) 0.0095(12) 0.0101(12) 0.0182(13)
C13 0.0382(16) 0.0344(16) 0.0502(18) 0.0067(13) 0.0048(13) 0.0151(13)
C14 0.0316(15) 0.0423(17) 0.0489(17) 0.0109(14) 0.0058(13) 0.0152(13)
C15 0.0290(13) 0.0392(16) 0.0355(14) 0.0115(12) 0.0109(11) 0.0160(12)
C16 0.0313(14) 0.0442(16) 0.0327(14) 0.0116(12) 0.0096(11) 0.0214(13)
C17 0.0322(14) 0.0422(16) 0.0303(13) 0.0101(12) 0.0116(11) 0.0214(13)
C18 0.0363(15) 0.0475(17) 0.0383(15) 0.0102(13) 0.0085(12) 0.0281(14)
C19 0.0442(16) 0.0389(16) 0.0389(15) 0.0085(12) 0.0095(13) 0.0277(14)
C20 0.0385(15) 0.0358(15) 0.0287(13) 0.0086(11) 0.0105(11) 0.0227(13)
C21 0.0374(15) 0.0365(15) 0.0394(15) 0.0124(12) 0.0081(12) 0.0201(13)
C22 0.0525(18) 0.0478(19) 0.0523(19) 0.0187(15) 0.0190(15) 0.0297(16)
C23 0.062(2) 0.053(2) 0.069(2) 0.0327(18) 0.0270(18) 0.0308(18)
C24 0.062(2) 0.0384(18) 0.074(2) 0.0246(17) 0.0151(18) 0.0264(17)
C25 0.063(2) 0.0405(18) 0.0533(19) 0.0112(15) 0.0122(16) 0.0297(17)
C26 0.0409(16) 0.0346(15) 0.0409(16) 0.0068(12) 0.0039(13) 0.0207(13)
C27 0.0436(16) 0.0330(15) 0.0376(15) 0.0027(12) 0.0067(12) 0.0203(13)
C28 0.0558(19) 0.053(2) 0.0514(19) 0.0115(15) 0.0115(15) 0.0367(17)
C29 0.059(2) 0.064(2) 0.060(2) 0.0170(18) 0.0227(17) 0.0419(19)
C30 0.0537(19) 0.057(2) 0.0476(18) 0.0110(15) 0.0188(15) 0.0325(17)
C31 0.0431(16) 0.0423(17) 0.0384(16) 0.0087(13) 0.0114(13) 0.0219(14)
C32 0.0401(15) 0.0414(16) 0.0383(15) 0.0050(12) 0.0091(13) 0.0230(14)
N5 0.0456(14) 0.0476(15) 0.0388(13) 0.0110(11) 0.0131(11) 0.0247(12)
N6 0.0458(14) 0.0529(16) 0.0403(14) 0.0178(12) 0.0155(11) 0.0281(13)
C33 0.0361(15) 0.0434(17) 0.0352(15) 0.0121(13) 0.0116(12) 0.0185(13)
C34 0.0354(15) 0.0437(16) 0.0354(15) 0.0096(12) 0.0101(12) 0.0205(13)
N7 0.0358(12) 0.0400(13) 0.0336(12) 0.0097(10) 0.0105(10) 0.0192(11)
C35 0.0413(16) 0.0442(17) 0.0374(15) 0.0113(13) 0.0121(13) 0.0238(14)
C36 0.0447(17) 0.0531(19) 0.0398(16) 0.0118(14) 0.0165(14) 0.0296(15)
C37 0.0447(17) 0.058(2) 0.0379(16) 0.0152(14) 0.0169(13) 0.0273(15)
C41 0.0305(14) 0.0362(16) 0.0489(17) 0.0094(13) 0.0112(13) 0.0182(12)
C42 0.0355(15) 0.0521(19) 0.0531(19) 0.0152(15) 0.0107(14) 0.0230(15)
C43 0.0412(18) 0.053(2) 0.068(2) 0.0103(17) -0.0063(17) 0.0248(16)
C44 0.0272(16) 0.056(2) 0.098(3) 0.011(2) 0.0085(18) 0.0211(16)
C45 0.0393(18) 0.063(2) 0.082(3) 0.013(2) 0.0281(19) 0.0265(17)
C46 0.0385(17) 0.055(2) 0.055(2) 0.0132(16) 0.0183(15) 0.0233(15)
F42 0.0534(12) 0.1110(19) 0.0491(11) 0.0287(12) 0.0169(10) 0.0426(13)
F43 0.0586(14) 0.0988(18) 0.0797(16) 0.0193(14) -0.0162(12) 0.0375(13)
F44 0.0300(11) 0.0929(18) 0.150(3) 0.0153(17) 0.0046(13) 0.0306(12)
F45 0.0535(14) 0.131(2) 0.122(2) 0.0240(19) 0.0531(15) 0.0412(15)
F46 0.0599(13) 0.1045(18) 0.0560(13) 0.0226(12) 0.0289(10) 0.0398(13)
C51 0.0413(16) 0.0341(16) 0.0467(17) 0.0061(13) 0.0043(13) 0.0212(13)
C52 0.045(2) 0.042(3) 0.058(3) 0.0109(19) 0.014(2) 0.024(2)
C53 0.059(3) 0.040(3) 0.069(3) 0.021(2) 0.011(2) 0.027(2)
C54 0.084(4) 0.037(2) 0.058(3) 0.0002(18) -0.004(3) 0.033(2)
C55 0.125(5) 0.056(3) 0.041(2) 0.0038(19) 0.013(3) 0.054(3)
C56 0.097(4) 0.046(2) 0.045(2) 0.0134(18) 0.020(2) 0.042(3)
F52 0.114(3) 0.0575(18) 0.082(2) 0.0324(15) 0.061(2) 0.051(2)
F53 0.110(3) 0.054(2) 0.108(3) 0.041(2) 0.044(3) 0.043(2)
F54 0.152(4) 0.0419(15) 0.080(2) -0.0006(13) 0.000(2) 0.054(2)
F55 0.275(6) 0.090(2) 0.0523(16) 0.0109(15) 0.045(2) 0.118(3)
F56 0.202(4) 0.0723(19) 0.0616(17) 0.0321(14) 0.065(2) 0.082(3)
C61 0.0319(14) 0.0397(16) 0.0471(17) 0.0109(13) 0.0106(13) 0.0205(13)
C62 0.0370(16) 0.058(2) 0.0480(18) 0.0163(15) 0.0123(14) 0.0241(15)
C63 0.0366(17) 0.067(2) 0.061(2) 0.0108(18) -0.0019(16) 0.0278(17)
C64 0.0283(16) 0.059(2) 0.082(3) 0.0050(19) 0.0113(17) 0.0217(15)
C65 0.0403(18) 0.068(2) 0.069(2) 0.0189(19) 0.0283(17) 0.0271(17)
C66 0.0398(16) 0.062(2) 0.0489(18) 0.0190(16) 0.0162(14) 0.0287(16)
F62 0.0514(12) 0.1105(18) 0.0489(11) 0.0320(12) 0.0151(9) 0.0411(12)
F63 0.0544(13) 0.127(2) 0.0751(16) 0.0262(15) -0.0069(12) 0.0470(15)
F64 0.0304(10) 0.1024(19) 0.109(2) 0.0042(15) 0.0096(11) 0.0329(12)
F65 0.0567(13) 0.136(2) 0.0986(19) 0.0430(17) 0.0494(13) 0.0485(15)
F66 0.0584(12) 0.127(2) 0.0596(13) 0.0446(13) 0.0304(11) 0.0531(14)
O1 0.0339(10) 0.0586(13) 0.0341(10) 0.0127(9) 0.0126(8) 0.0253(10)
S1 0.0390(4) 0.0716(5) 0.0341(4) 0.0152(4) 0.0143(3) 0.0321(4)
C71 0.0434(18) 0.061(2) 0.058(2) 0.0138(17) 0.0221(16) 0.0154(16)
C72 0.073(2) 0.071(2) 0.055(2) 0.0200(18) 0.0332(18) 0.047(2)
O2 0.085(2) 0.0566(17) 0.092(2) 0.0186(15) 0.0214(17) 0.0171(15)
S2 0.0660(6) 0.0634(7) 0.0621(6) 0.0132(5) 0.0120(5) 0.0204(5)
C73 0.147(5) 0.089(4) 0.100(4) 0.035(3) 0.074(4) 0.061(4)
C74 0.070(3) 0.068(3) 0.088(3) 0.019(2) 0.017(2) 0.021(2)
O3 0.099(3) 0.065(3) 0.118(4) 0.027(2) 0.025(3) 0.034(2)
S3 0.0637(9) 0.0787(9) 0.0613(7) 0.0193(7) 0.0166(7) 0.0383(7)
C75 0.110(4) 0.122(4) 0.074(3) 0.030(3) 0.040(3) 0.069(4)
C76 0.075(3) 0.080(3) 0.090(3) -0.005(3) 0.027(3) 0.026(3)
O4 0.079(2) 0.178(4) 0.094(3) 0.019(3) 0.027(2) 0.047(3)
S4 0.0626(7) 0.0843(8) 0.0792(8) 0.0078(6) 0.0058(6) 0.0045(6)
C77 0.097(4) 0.117(5) 0.082(4) -0.008(3) 0.008(3) 0.045(4)
C78 0.098(4) 0.090(4) 0.134(5) 0.028(4) 0.022(4) 0.017(3)

loop_
_atom_type_symbol
_atom_type_description
_atom_type_scat_dispersion_real
_atom_type_scat_dispersion_imag
_atom_type_scat_source
C C 0.0033 0.0016 'International Tables Vol C Tables 4.2.6.8 and 6.1.1.4'
H H 0.0000 0.0000 'International Tables Vol C Tables 4.2.6.8 and 6.1.1.4'
N N 0.0061 0.0033 'International Tables Vol C Tables 4.2.6.8 and 6.1.1.4'
O O 0.0106 0.0060 'International Tables Vol C Tables 4.2.6.8 and 6.1.1.4'
F F 0.0171 0.0103 'International Tables Vol C Tables 4.2.6.8 and 6.1.1.4'
S S 0.1246 0.1234 'International Tables Vol C Tables 4.2.6.8 and 6.1.1.4'
Ni Ni 0.3393 1.1124 'International Tables Vol C Tables 4.2.6.8 and 6.1.1.4'

loop_
_geom_angle_atom_site_label_1
_geom_angle_atom_site_label_2
_geom_angle_atom_site_label_3
_geom_angle
_geom_angle_site_symmetry_3
N4 Ni1 N3 90.04(9) .
N4 Ni1 N1 90.20(9) .
N3 Ni1 N1 176.41(9) .
N4 Ni1 N2 177.28(9) .
N3 Ni1 N2 90.32(9) .
N1 Ni1 N2 89.27(9) .
N4 Ni1 O1 87.97(8) .
N3 Ni1 O1 87.41(8) .
N1 Ni1 O1 89.02(8) .
N2 Ni1 O1 89.36(8) .
N4 Ni1 N7 89.96(8) 2_666
N3 Ni1 N7 86.71(9) 2_666
N1 Ni1 N7 96.87(9) 2_666
N2 Ni1 N7 92.75(9) 2_666
O1 Ni1 N7 173.77(9) 2_666
C2 N1 C5 106.2(2) .
C2 N1 Ni1 126.25(17) .
C5 N1 Ni1 127.24(18) .
C10 N2 C7 106.4(2) .
C10 N2 Ni1 126.01(18) .
C7 N2 Ni1 127.50(18) .
C12 N3 C15 106.5(2) .
C12 N3 Ni1 126.85(17) .
C15 N3 Ni1 126.68(18) .
C20 N4 C17 106.7(2) .
C20 N4 Ni1 126.69(17) .
C17 N4 Ni1 126.51(18) .
C20 C1 C2 125.2(2) .
C20 C1 C21 118.2(2) .
C2 C1 C21 116.6(2) .
N1 C2 C1 125.5(2) .
N1 C2 C3 109.7(2) .
C1 C2 C3 124.7(2) .
C4 C3 C2 106.9(3) .
C3 C4 C5 107.3(2) .
N1 C5 C6 124.9(3) .
N1 C5 C4 109.8(2) .
C6 C5 C4 125.2(2) .
C7 C6 C5 126.1(2) .
C7 C6 C41 117.2(2) .
C5 C6 C41 116.2(2) .
N2 C7 C6 124.7(2) .
N2 C7 C8 109.6(2) .
C6 C7 C8 125.5(2) .
C9 C8 C7 107.2(3) .
C8 C9 C10 107.1(3) .
N2 C10 C11 125.4(2) .
N2 C10 C9 109.7(2) .
C11 C10 C9 124.9(3) .
C10 C11 C12 126.3(3) .
C10 C11 C51 116.5(2) .
C12 C11 C51 117.2(3) .
N3 C12 C11 124.8(3) .
N3 C12 C13 110.0(2) .
C11 C12 C13 125.1(3) .
C14 C13 C12 106.8(3) .
C13 C14 C15 106.8(3) .
N3 C15 C16 124.5(3) .
N3 C15 C14 109.8(2) .
C16 C15 C14 125.6(2) .
C17 C16 C15 126.6(2) .
C17 C16 C61 117.2(2) .
C15 C16 C61 116.2(3) .
N4 C17 C16 124.5(2) .
N4 C17 C18 109.4(2) .
C16 C17 C18 126.0(2) .
C19 C18 C17 107.3(2) .
C18 C19 C20 107.3(2) .
N4 C20 C1 125.6(2) .
N4 C20 C19 109.2(2) .
C1 C20 C19 125.1(3) .
C22 C21 C26 119.0(3) .
C22 C21 C1 118.5(3) .
C26 C21 C1 122.5(3) .
C21 C22 C23 121.8(3) .
C24 C23 C22 119.1(3) .
C23 C24 C25 120.6(3) .
C24 C25 C26 121.1(3) .
C25 C26 C21 118.3(3) .
C25 C26 C27 118.8(3) .
C21 C26 C27 122.9(3) .
C32 C27 C28 117.8(3) .
C32 C27 C26 121.6(3) .
C28 C27 C26 120.5(3) .
C29 C28 C27 121.7(3) .
C30 C29 C28 119.8(3) .
C29 C30 C31 119.4(3) .
C30 C31 C32 121.0(3) .
C30 C31 N5 115.2(3) .
C32 C31 N5 123.7(3) .
C31 C32 C27 120.3(3) .
N6 N5 C31 114.7(2) .
N5 N6 C33 113.5(2) .
C37 C33 C34 119.6(3) .
C37 C33 N6 116.7(3) .
C34 C33 N6 123.7(3) .
N7 C34 C33 122.4(3) .
C35 N7 C34 117.2(2) .
C35 N7 Ni1 123.02(19) 2_666
C34 N7 Ni1 118.96(18) 2_666
N7 C35 C36 123.7(3) .
C37 C36 C35 119.0(3) .
C36 C37 C33 118.0(3) .
C42 C41 C46 116.0(3) .
C42 C41 C6 123.5(3) .
C46 C41 C6 120.5(3) .
F42 C42 C41 120.0(3) .
F42 C42 C43 117.3(3) .
C41 C42 C43 122.8(3) .
F43 C43 C44 120.4(3) .
F43 C43 C42 120.4(4) .
C44 C43 C42 119.2(3) .
F44 C44 C43 119.9(4) .
F44 C44 C45 120.1(4) .
C43 C44 C45 120.0(3) .
F45 C45 C44 120.5(3) .
F45 C45 C46 119.9(4) .
C44 C45 C46 119.6(3) .
F46 C46 C45 117.9(3) .
F46 C46 C41 119.8(3) .
C45 C46 C41 122.4(3) .
C56' C51 C52 107.6(10) .
C56' C51 C56 24.8(12) .
C52 C51 C56 115.7(3) .
C56' C51 C52' 116.2(13) .
C52 C51 C52' 13.3(8) .
C56 C51 C52' 119.0(9) .
C56' C51 C11 125.2(9) .
C52 C51 C11 123.0(3) .
C56 C51 C11 121.3(3) .
C52' C51 C11 117.5(10) .
F52 C52 C51 118.3(4) .
F52 C52 C53 118.5(4) .
C51 C52 C53 123.2(4) .
F53 C53 C54 120.6(5) .
F53 C53 C52 120.2(6) .
C54 C53 C52 119.2(4) .
F54 C54 C55 120.3(5) .
F54 C54 C53 119.4(5) .
C55 C54 C53 120.3(4) .
F55 C55 C54 119.8(4) .
F55 C55 C56 120.7(4) .
C54 C55 C56 119.5(4) .
F56 C56 C55 118.0(4) .
F56 C56 C51 119.9(3) .
C55 C56 C51 122.1(4) .
F52' C52' C53' 117(2) .
F52' C52' C51 122(2) .
C53' C52' C51 120.9(18) .
F53' C53' C54' 116(2) .
F53' C53' C52' 123(2) .
C54' C53' C52' 120.7(19) .
F54' C54' C55' 122.8(19) .
F54' C54' C53' 120.0(19) .
C55' C54' C53' 116.9(17) .
F55' C55' C54' 117.1(17) .
F55' C55' C56' 122.5(17) .
C54' C55' C56' 120.5(17) .
C51 C56' F56' 116.3(17) .
C51 C56' C55' 124.4(17) .
F56' C56' C55' 119.2(19) .
C62 C61 C66 115.7(3) .
C62 C61 C16 124.2(3) .
C66 C61 C16 120.1(3) .
F62 C62 C61 119.9(3) .
F62 C62 C63 117.4(3) .
C61 C62 C63 122.7(3) .
F63 C63 C64 121.0(3) .
F63 C63 C62 119.7(3) .
C64 C63 C62 119.4(3) .
F64 C64 C65 120.2(3) .
F64 C64 C63 120.3(4) .
C65 C64 C63 119.4(3) .
F65 C65 C64 120.4(3) .
F65 C65 C66 120.0(3) .
C64 C65 C66 119.6(3) .
F66 C66 C65 117.4(3) .
F66 C66 C61 119.3(3) .
C65 C66 C61 123.2(3) .
S1 O1 Ni1 117.93(11) .
O1 S1 C72 105.14(15) .
O1 S1 C71 104.80(14) .
C72 S1 C71 98.50(17) .
S2 O2 S2' 46.4(6) .
O2 S2 C74 106.2(2) .
O2 S2 C73 106.6(2) .
C74 S2 C73 98.4(3) .
C74 S2' C73 115.6(10) .
C74 S2' O2 105.8(9) .
C73 S2' O2 104.8(9) .
S2' C73 S2 44.4(6) .
S2' C74 S2 44.8(6) .
O3 S3 C76 107.7(3) .
O3 S3 C75 106.3(3) .
C76 S3 C75 98.8(3) .
O3' S3' C76 111.8(7) .
O3' S3' C75 104.0(6) .
C76 S3' C75 88.5(4) .
S3 C75 S3' 24.8(2) .
S3 C76 S3' 25.4(2) .
O4 S4 C77 105.9(3) .
O4 S4 C78 107.9(3) .
C77 S4 C78 98.5(3) .

loop_
_geom_bond_atom_site_label_1
_geom_bond_atom_site_label_2
_geom_bond_distance
_geom_bond_site_symmetry_2
Ni1 N4 2.030(2) .
Ni1 N3 2.036(2) .
Ni1 N1 2.043(2) .
Ni1 N2 2.044(2) .
Ni1 O1 2.1621(19) .
Ni1 N7 2.212(2) 2_666
N1 C2 1.369(3) .
N1 C5 1.374(3) .
N2 C10 1.369(4) .
N2 C7 1.371(3) .
N3 C12 1.364(4) .
N3 C15 1.364(3) .
N4 C20 1.371(4) .
N4 C17 1.376(3) .
C1 C20 1.401(4) .
C1 C2 1.405(4) .
C1 C21 1.500(4) .
C2 C3 1.447(4) .
C3 C4 1.346(4) .
C4 C5 1.438(4) .
C5 C6 1.403(4) .
C6 C7 1.395(4) .
C6 C41 1.506(4) .
C7 C8 1.441(4) .
C8 C9 1.344(4) .
C9 C10 1.443(4) .
C10 C11 1.401(4) .
C11 C12 1.402(4) .
C11 C51 1.496(4) .
C12 C13 1.445(4) .
C13 C14 1.349(4) .
C14 C15 1.449(4) .
C15 C16 1.404(4) .
C16 C17 1.392(4) .
C16 C61 1.503(4) .
C17 C18 1.440(4) .
C18 C19 1.344(4) .
C19 C20 1.446(4) .
C21 C22 1.386(4) .
C21 C26 1.413(4) .
C22 C23 1.389(5) .
C23 C24 1.368(5) .
C24 C25 1.384(5) .
C25 C26 1.401(4) .
C26 C27 1.487(4) .
C27 C32 1.392(4) .
C27 C28 1.395(4) .
C28 C29 1.384(5) .
C29 C30 1.380(5) .
C30 C31 1.381(4) .
C31 C32 1.389(4) .
C31 N5 1.424(4) .
N5 N6 1.249(3) .
N6 C33 1.428(4) .
C33 C37 1.385(4) .
C33 C34 1.387(4) .
C34 N7 1.344(4) .
N7 C35 1.337(4) .
N7 Ni1 2.212(2) 2_666
C35 C36 1.379(4) .
C36 C37 1.378(4) .
C41 C42 1.375(4) .
C41 C46 1.379(4) .
C42 F42 1.344(4) .
C42 C43 1.382(4) .
C43 F43 1.342(4) .
C43 C44 1.363(6) .
C44 F44 1.346(4) .
C44 C45 1.366(6) .
C45 F45 1.347(4) .
C45 C46 1.378(5) .
C46 F46 1.345(4) .
C51 C56' 1.25(2) .
C51 C52 1.372(6) .
C51 C56 1.401(5) .
C51 C52' 1.41(3) .
C52 F52 1.344(5) .
C52 C53 1.376(6) .
C53 F53 1.349(5) .
C53 C54 1.368(8) .
C54 F54 1.340(4) .
C54 C55 1.367(7) .
C55 F55 1.337(5) .
C55 C56 1.376(5) .
C56 F56 1.344(5) .
C52' F52' 1.330(18) .
C52' C53' 1.356(18) .
C53' F53' 1.322(18) .
C53' C54' 1.353(18) .
C54' F54' 1.333(17) .
C54' C55' 1.352(17) .
C55' F55' 1.323(17) .
C55' C56' 1.377(17) .
C56' F56' 1.334(18) .
C61 C62 1.372(4) .
C61 C66 1.376(4) .
C62 F62 1.344(4) .
C62 C63 1.389(4) .
C63 F63 1.336(4) .
C63 C64 1.371(5) .
C64 F64 1.335(4) .
C64 C65 1.369(5) .
C65 F65 1.348(4) .
C65 C66 1.373(4) .
C66 F66 1.351(4) .
O1 S1 1.5124(19) .
S1 C72 1.779(4) .
S1 C71 1.783(4) .
O2 S2 1.503(3) .
O2 S2' 1.717(17) .
S2 C74 1.769(5) .
S2 C73 1.771(5) .
S2' C74 1.568(17) .
S2' C73 1.600(16) .
O3 S3 1.446(5) .
S3 C76 1.718(5) .
S3 C75 1.750(5) .
O3' S3' 1.539(12) .
S3' C76 1.867(8) .
S3' C75 1.907(8) .
O4 S4 1.481(4) .
S4 C77 1.764(6) .
S4 C78 1.767(6) .
